data_2234752
loop_
_publ_author_name
'Jagadeesan, G.'
'Sethusankar, K.'
'Selvakumar, P.'
'Thennarasu, S.'
'Mandal, A. B.'

_publ_section_title
;
 Ethyl 7-oxo-3,5-diphenyl-1,4-diazepane-2-carboxylate
;
_journal_coeditor_code PV2527
_journal_issue 5
_journal_name_full 'Acta Crystallographica Section E'
_journal_page_first o1525
_journal_page_last o1526
_journal_paper_doi 10.1107/S1600536812017084
_journal_volume 68
_journal_year 2012
_chemical_formula_iupac 'C20 H22 N2 O3'
_chemical_formula_moiety 'C20 H22 N2 O3'
_chemical_formula_sum 'C20 H22 N2 O3'
_chemical_formula_weight 338.40
_chemical_name_systematic
;
Ethyl 7-oxo-3,5-diphenyl-1,4-diazepane-2-carboxylate
;
_space_group_IT_number 2
_symmetry_cell_setting triclinic
_symmetry_space_group_name_Hall '-P 1'
_symmetry_space_group_name_H-M 'P -1'
_atom_sites_solution_hydrogens geom
_atom_sites_solution_primary direct
_atom_sites_solution_secondary difmap
_audit_creation_method SHELXL-97
_cell_angle_alpha 61.6500(10)
_cell_angle_beta 82.153(2)
_cell_angle_gamma 71.344(2)
_cell_formula_units_Z 4
_cell_length_a 9.5352(3)
_cell_length_b 14.8809(4)
_cell_length_c 15.0800(4)
_cell_measurement_reflns_used 9437
_cell_measurement_temperature 293(2)
_cell_measurement_theta_max 29.08
_cell_measurement_theta_min 1.53
_cell_volume 1783.86(9)
_computing_cell_refinement 'SAINT (Bruker, 2008)'
_computing_data_collection 'APEX2 (Bruker, 2008)'
_computing_data_reduction 'SAINT (Bruker, 2008)'
_computing_molecular_graphics 'ORTEP-3 (Farrugia, 1997)'
_computing_publication_material 'SHELXL97 (Sheldrick, 2008) and PLATON (Spek, 2009)'
_computing_structure_refinement 'SHELXL97 (Sheldrick, 2008)'
_computing_structure_solution 'SHELXS97 (Sheldrick, 2008)'
_diffrn_ambient_temperature 293(2)
_diffrn_measured_fraction_theta_full 0.988
_diffrn_measured_fraction_theta_max 0.988
_diffrn_measurement_device_type 'Bruker Kappa APEXII CCD'
_diffrn_measurement_method '\w and \f scan'
_diffrn_radiation_monochromator graphite
_diffrn_radiation_source 'fine-focus sealed tube'
_diffrn_radiation_type MoK\a
_diffrn_radiation_wavelength 0.71073
_diffrn_reflns_av_R_equivalents 0.0322
_diffrn_reflns_av_sigmaI/netI 0.0333
_diffrn_reflns_limit_h_max 12
_diffrn_reflns_limit_h_min -12
_diffrn_reflns_limit_k_max 20
_diffrn_reflns_limit_k_min -20
_diffrn_reflns_limit_l_max 20
_diffrn_reflns_limit_l_min -20
_diffrn_reflns_number 39936
_diffrn_reflns_theta_full 29.08
_diffrn_reflns_theta_max 29.08
_diffrn_reflns_theta_min 2.25
_diffrn_standards_number 0
_exptl_absorpt_coefficient_mu 0.085
_exptl_absorpt_correction_T_max 0.9790
_exptl_absorpt_correction_T_min 0.9750
_exptl_absorpt_correction_type multi-scan
_exptl_absorpt_process_details '(SADABS; Bruker, 2008)'
_exptl_crystal_colour colourless
_exptl_crystal_density_diffrn 1.260
_exptl_crystal_density_method 'not measured'
_exptl_crystal_description block
_exptl_crystal_F_000 720
_exptl_crystal_size_max 0.30
_exptl_crystal_size_mid 0.30
_exptl_crystal_size_min 0.25
_refine_diff_density_max 0.300
_refine_diff_density_min -0.290
_refine_ls_extinction_method none
_refine_ls_goodness_of_fit_ref 1.154
_refine_ls_hydrogen_treatment mixed
_refine_ls_matrix_type full
_refine_ls_number_parameters 465
_refine_ls_number_reflns 9437
_refine_ls_number_restraints 0
_refine_ls_restrained_S_all 1.154
_refine_ls_R_factor_all 0.0867
_refine_ls_R_factor_gt 0.0517
_refine_ls_shift/su_max 0.001
_refine_ls_shift/su_mean 0.000
_refine_ls_structure_factor_coef Fsqd
_refine_ls_weighting_details 'calc w=1/[\s^2^(Fo^2^)+(0.1000P)^2^] where P=(Fo^2^+2Fc^2^)/3'
_refine_ls_weighting_scheme calc
_refine_ls_wR_factor_gt 0.1583
_refine_ls_wR_factor_ref 0.1808
_reflns_number_gt 6221
_reflns_number_total 9437
_reflns_threshold_expression I>2sigma(I)
_cod_data_source_file pv2527.cif
_cod_data_source_block I
_cod_database_code 2234752
_cod_database_fobs_code 2234752

loop_
_symmetry_equiv_pos_as_xyz
'x, y, z'
'-x, -y, -z'

loop_
_atom_site_type_symbol
_atom_site_label
_atom_site_fract_x
_atom_site_fract_y
_atom_site_fract_z
_atom_site_U_iso_or_equiv
_atom_site_adp_type
_atom_site_calc_flag
_atom_site_refinement_flags
_atom_site_occupancy
_atom_site_symmetry_multiplicity
O O1 0.47991(14) -0.06939(10) 0.20798(8) 0.0525(3) Uani d . 1 1
O O2 0.59115(16) 0.04761(10) 0.09211(8) 0.0624(4) Uani d . 1 1
O O3 0.49513(15) 0.29409(9) 0.22928(9) 0.0569(3) Uani d . 1 1
N N1 0.74551(15) -0.04002(10) 0.39917(9) 0.0407(3) Uani d . 1 1
H H1 0.833(2) -0.0769(15) 0.4161(13) 0.049 Uiso d . 1 1
N N2 0.53465(15) 0.14336(10) 0.21778(9) 0.0409(3) Uani d . 1 1
H H2 0.5204(19) 0.1802(14) 0.1547(14) 0.049 Uiso d . 1 1
C C1 0.3938(4) -0.1898(2) 0.1853(2) 0.1086(10) Uani d . 1 1
H H1A 0.4398 -0.2441 0.2491 0.163 Uiso calc R 1 1
H H1B 0.3960 -0.2216 0.1425 0.163 Uiso calc R 1 1
H H1C 0.2930 -0.1564 0.1954 0.163 Uiso calc R 1 1
C C2 0.4739(3) -0.10988(17) 0.13802(15) 0.0668(6) Uani d . 1 1
H H2A 0.5734 -0.1417 0.1220 0.080 Uiso calc R 1 1
H H2B 0.4237 -0.0519 0.0760 0.080 Uiso calc R 1 1
C C3 0.54711(18) 0.00514(12) 0.17573(11) 0.0422(4) Uani d . 1 1
C C4 0.56892(16) 0.02807(11) 0.25989(10) 0.0365(3) Uani d . 1 1
H H4 0.5006 0.0025 0.3144 0.044 Uiso calc R 1 1
C C5 0.73055(17) -0.03196(11) 0.30013(10) 0.0375(3) Uani d . 1 1
H H5 0.7964 0.0074 0.2531 0.045 Uiso calc R 1 1
C C6 0.77658(17) -0.14315(12) 0.31021(11) 0.0416(4) Uani d . 1 1
C C7 0.7214(2) -0.22217(14) 0.38552(13) 0.0564(5) Uani d . 1 1
H H7 0.6597 -0.2083 0.4337 0.068 Uiso calc R 1 1
C C8 0.7573(3) -0.32131(15) 0.38941(15) 0.0744(6) Uani d . 1 1
H H8 0.7205 -0.3741 0.4408 0.089 Uiso calc R 1 1
C C9 0.8465(3) -0.34294(16) 0.31860(17) 0.0778(7) Uani d . 1 1
H H9 0.8687 -0.4097 0.3210 0.093 Uiso calc R 1 1
C C10 0.9023(2) -0.26639(17) 0.24476(16) 0.0714(6) Uani d . 1 1
H H10 0.9636 -0.2811 0.1968 0.086 Uiso calc R 1 1
C C11 0.8689(2) -0.16731(15) 0.24034(13) 0.0552(5) Uani d . 1 1
H H11 0.9088 -0.1159 0.1898 0.066 Uiso calc R 1 1
C C12 0.73176(16) 0.05855(11) 0.40290(10) 0.0364(3) Uani d . 1 1
H H12 0.7962 0.0961 0.3522 0.044 Uiso calc R 1 1
C C13 0.78172(16) 0.03114(12) 0.50683(10) 0.0373(3) Uani d . 1 1
C C14 0.79566(18) -0.06809(13) 0.58854(11) 0.0456(4) Uani d . 1 1
H H14 0.7732 -0.1204 0.5809 0.055 Uiso calc R 1 1
C C15 0.8426(2) -0.09052(15) 0.68171(12) 0.0549(5) Uani d . 1 1
H H15 0.8518 -0.1578 0.7360 0.066 Uiso calc R 1 1
C C16 0.8757(2) -0.01420(16) 0.69434(12) 0.0571(5) Uani d . 1 1
H H16 0.9076 -0.0295 0.7569 0.069 Uiso calc R 1 1
C C17 0.8614(2) 0.08413(16) 0.61463(13) 0.0594(5) Uani d . 1 1
H H17 0.8825 0.1364 0.6231 0.071 Uiso calc R 1 1
C C18 0.8156(2) 0.10706(14) 0.52086(12) 0.0516(4) Uani d . 1 1
H H18 0.8075 0.1743 0.4668 0.062 Uiso calc R 1 1
C C19 0.57133(17) 0.13165(12) 0.38076(10) 0.0397(3) Uani d . 1 1
H H19A 0.5049 0.0881 0.4144 0.048 Uiso calc R 1 1
H H19B 0.5567 0.1803 0.4092 0.048 Uiso calc R 1 1
C C20 0.53007(16) 0.19611(12) 0.26997(10) 0.0386(3) Uani d . 1 1
O O4 0.31252(12) 0.53774(10) 1.14341(8) 0.0493(3) Uani d . 1 1
O O5 0.07097(13) 0.55078(10) 1.15916(8) 0.0552(3) Uani d . 1 1
O O6 0.46013(13) 0.30348(9) 0.99326(8) 0.0525(3) Uani d . 1 1
N N3 0.16447(14) 0.63277(10) 0.83956(9) 0.0405(3) Uani d . 1 1
H H3 0.1599(19) 0.6944(15) 0.7926(14) 0.049 Uiso d . 1 1
N N4 0.32947(14) 0.43294(10) 1.03308(9) 0.0411(3) Uani d . 1 1
H H4A 0.3836(19) 0.3987(14) 1.0864(13) 0.049 Uiso d . 1 1
C C21 0.2862(3) 0.4781(2) 1.32355(16) 0.0918(8) Uani d . 1 1
H H21A 0.3543 0.4117 1.3302 0.138 Uiso calc R 1 1
H H21B 0.1867 0.4742 1.3285 0.138 Uiso calc R 1 1
H H21C 0.3055 0.4917 1.3762 0.138 Uiso calc R 1 1
C C22 0.3050(2) 0.56515(18) 1.22498(14) 0.0647(5) Uani d . 1 1
H H22A 0.2227 0.6287 1.2121 0.078 Uiso calc R 1 1
H H22B 0.3952 0.5813 1.2267 0.078 Uiso calc R 1 1
C C23 0.18582(17) 0.53656(12) 1.11706(11) 0.0395(3) Uani d . 1 1
C C24 0.20218(16) 0.52322(11) 1.02292(10) 0.0355(3) Uani d . 1 1
H H24 0.1137 0.5073 1.0154 0.043 Uiso calc R 1 1
C C25 0.20763(16) 0.63003(11) 0.93032(10) 0.0356(3) Uani d . 1 1
H H25 0.3083 0.6362 0.9232 0.043 Uiso calc R 1 1
C C26 0.10097(16) 0.72316(11) 0.94280(10) 0.0365(3) Uani d . 1 1
C C27 0.15310(19) 0.78986(13) 0.96197(11) 0.0451(4) Uani d . 1 1
H H27 0.2544 0.7797 0.9635 0.054 Uiso calc R 1 1
C C28 0.0547(2) 0.87075(14) 0.97860(13) 0.0557(5) Uani d . 1 1
H H28 0.0902 0.9156 0.9903 0.067 Uiso calc R 1 1
C C29 -0.0951(2) 0.88640(14) 0.97817(13) 0.0571(5) Uani d . 1 1
H H29 -0.1602 0.9409 0.9904 0.069 Uiso calc R 1 1
C C30 -0.14881(19) 0.82081(14) 0.95948(12) 0.0506(4) Uani d . 1 1
H H30 -0.2501 0.8307 0.9591 0.061 Uiso calc R 1 1
C C31 -0.05059(17) 0.74068(12) 0.94139(11) 0.0421(4) Uani d . 1 1
H H31 -0.0869 0.6973 0.9279 0.050 Uiso calc R 1 1
C C32 0.26852(17) 0.56031(12) 0.80412(10) 0.0378(3) Uani d . 1 1
H H32 0.3678 0.5678 0.8009 0.045 Uiso calc R 1 1
C C33 0.21848(18) 0.59202(12) 0.69885(10) 0.0417(4) Uani d . 1 1
C C34 0.0713(2) 0.63035(13) 0.67137(12) 0.0505(4) Uani d . 1 1
H H34 -0.0005 0.6397 0.7171 0.061 Uiso calc R 1 1
C C35 0.0286(2) 0.65530(15) 0.57568(14) 0.0651(6) Uani d . 1 1
H H35 -0.0714 0.6814 0.5582 0.078 Uiso calc R 1 1
C C36 0.1311(3) 0.64200(16) 0.50766(15) 0.0734(6) Uani d . 1 1
H H36 0.1019 0.6588 0.4439 0.088 Uiso calc R 1 1
C C37 0.2760(3) 0.6040(2) 0.53387(15) 0.0824(7) Uani d . 1 1
H H37 0.3472 0.5945 0.4879 0.099 Uiso calc R 1 1
C C38 0.3196(2) 0.57900(18) 0.62977(14) 0.0691(6) Uani d . 1 1
H H38 0.4199 0.5529 0.6467 0.083 Uiso calc R 1 1
C C39 0.27301(17) 0.44403(11) 0.87378(10) 0.0390(3) Uani d . 1 1
H H39A 0.1720 0.4414 0.8905 0.047 Uiso calc R 1 1
H H39B 0.3131 0.4036 0.8365 0.047 Uiso calc R 1 1
C C40 0.36168(16) 0.38832(11) 0.97132(11) 0.0378(3) Uani d . 1 1

loop_
_atom_site_aniso_label
_atom_site_aniso_U_11
_atom_site_aniso_U_22
_atom_site_aniso_U_33
_atom_site_aniso_U_12
_atom_site_aniso_U_13
_atom_site_aniso_U_23
O1 0.0665(8) 0.0548(7) 0.0509(6) -0.0214(6) -0.0054(5) -0.0318(6)
O2 0.1019(10) 0.0526(8) 0.0345(6) -0.0243(7) -0.0070(6) -0.0182(5)
O3 0.0821(9) 0.0307(6) 0.0520(6) -0.0023(6) -0.0264(6) -0.0162(5)
N1 0.0499(8) 0.0327(7) 0.0367(6) 0.0007(6) -0.0144(5) -0.0178(5)
N2 0.0556(8) 0.0297(6) 0.0313(6) -0.0030(6) -0.0119(5) -0.0119(5)
C1 0.164(3) 0.109(2) 0.107(2) -0.079(2) 0.0090(19) -0.0683(18)
C2 0.0872(14) 0.0718(13) 0.0651(11) -0.0244(11) -0.0112(10) -0.0460(11)
C3 0.0520(9) 0.0344(8) 0.0383(8) -0.0021(7) -0.0133(7) -0.0182(6)
C4 0.0466(8) 0.0300(7) 0.0321(6) -0.0068(6) -0.0058(6) -0.0148(6)
C5 0.0448(8) 0.0333(8) 0.0322(6) -0.0049(6) -0.0059(6) -0.0158(6)
C6 0.0503(9) 0.0333(8) 0.0366(7) 0.0014(7) -0.0124(6) -0.0177(6)
C7 0.0824(13) 0.0420(10) 0.0433(8) -0.0139(9) -0.0050(8) -0.0195(8)
C8 0.1198(19) 0.0369(10) 0.0579(11) -0.0176(11) -0.0180(12) -0.0135(9)
C9 0.1173(19) 0.0424(11) 0.0682(13) 0.0069(12) -0.0304(13) -0.0318(11)
C10 0.0825(14) 0.0554(13) 0.0681(12) 0.0154(11) -0.0139(11) -0.0404(11)
C11 0.0606(11) 0.0472(10) 0.0508(9) 0.0030(8) -0.0065(8) -0.0270(8)
C12 0.0437(8) 0.0336(8) 0.0296(6) -0.0073(6) -0.0062(6) -0.0133(6)
C13 0.0389(8) 0.0399(8) 0.0318(6) -0.0070(6) -0.0048(5) -0.0169(6)
C14 0.0535(9) 0.0424(9) 0.0381(7) -0.0110(7) -0.0083(7) -0.0159(7)
C15 0.0673(11) 0.0535(11) 0.0351(7) -0.0152(9) -0.0103(7) -0.0121(7)
C16 0.0647(11) 0.0714(12) 0.0373(8) -0.0169(9) -0.0089(7) -0.0259(8)
C17 0.0796(13) 0.0655(12) 0.0489(9) -0.0297(10) -0.0047(9) -0.0319(9)
C18 0.0729(11) 0.0462(10) 0.0401(8) -0.0219(9) -0.0068(7) -0.0185(7)
C19 0.0473(8) 0.0349(8) 0.0345(7) -0.0031(6) -0.0063(6) -0.0178(6)
C20 0.0433(8) 0.0310(8) 0.0377(7) -0.0040(6) -0.0089(6) -0.0147(6)
O4 0.0457(6) 0.0578(7) 0.0484(6) -0.0068(5) -0.0069(5) -0.0307(5)
O5 0.0463(7) 0.0703(9) 0.0469(6) -0.0138(6) 0.0031(5) -0.0278(6)
O6 0.0574(7) 0.0369(6) 0.0519(6) 0.0084(5) -0.0180(5) -0.0208(5)
N3 0.0532(8) 0.0281(6) 0.0330(6) -0.0011(6) -0.0095(5) -0.0127(5)
N4 0.0457(7) 0.0334(7) 0.0376(6) 0.0016(5) -0.0151(5) -0.0153(5)
C21 0.0918(17) 0.138(2) 0.0565(12) -0.0486(17) -0.0013(11) -0.0430(14)
C22 0.0572(11) 0.0839(15) 0.0658(11) -0.0121(10) -0.0084(9) -0.0473(11)
C23 0.0407(8) 0.0339(8) 0.0371(7) -0.0056(6) -0.0057(6) -0.0125(6)
C24 0.0371(7) 0.0298(7) 0.0365(7) -0.0056(6) -0.0067(6) -0.0135(6)
C25 0.0392(8) 0.0317(7) 0.0345(7) -0.0078(6) -0.0035(6) -0.0147(6)
C26 0.0438(8) 0.0291(7) 0.0308(6) -0.0078(6) -0.0028(6) -0.0102(5)
C27 0.0544(9) 0.0379(9) 0.0448(8) -0.0139(7) -0.0019(7) -0.0195(7)
C28 0.0743(12) 0.0413(10) 0.0583(10) -0.0139(9) -0.0057(9) -0.0283(8)
C29 0.0729(13) 0.0411(10) 0.0493(9) 0.0018(9) -0.0049(8) -0.0246(8)
C30 0.0484(9) 0.0466(10) 0.0437(8) -0.0005(8) -0.0059(7) -0.0172(7)
C31 0.0480(9) 0.0337(8) 0.0390(7) -0.0067(7) -0.0072(6) -0.0136(6)
C32 0.0421(8) 0.0361(8) 0.0343(7) -0.0079(6) -0.0061(6) -0.0159(6)
C33 0.0562(9) 0.0323(8) 0.0337(7) -0.0094(7) -0.0066(6) -0.0132(6)
C34 0.0594(10) 0.0439(9) 0.0428(8) -0.0152(8) -0.0127(7) -0.0122(7)
C35 0.0842(14) 0.0527(11) 0.0542(10) -0.0224(10) -0.0298(10) -0.0119(9)
C36 0.1207(19) 0.0562(12) 0.0440(9) -0.0227(12) -0.0246(11) -0.0188(9)
C37 0.1040(18) 0.0973(18) 0.0479(10) -0.0151(14) -0.0004(11) -0.0434(11)
C38 0.0660(12) 0.0847(15) 0.0489(10) -0.0016(10) -0.0067(9) -0.0354(10)
C39 0.0456(8) 0.0322(8) 0.0383(7) -0.0038(6) -0.0110(6) -0.0172(6)
C40 0.0409(8) 0.0299(7) 0.0386(7) -0.0064(6) -0.0070(6) -0.0131(6)

loop_
_atom_type_symbol
_atom_type_description
_atom_type_scat_dispersion_real
_atom_type_scat_dispersion_imag
_atom_type_scat_source
C C 0.0033 0.0016 'International Tables Vol C Tables 4.2.6.8 and 6.1.1.4'
H H 0.0000 0.0000 'International Tables Vol C Tables 4.2.6.8 and 6.1.1.4'
N N 0.0061 0.0033 'International Tables Vol C Tables 4.2.6.8 and 6.1.1.4'
O O 0.0106 0.0060 'International Tables Vol C Tables 4.2.6.8 and 6.1.1.4'

loop_
_geom_angle_atom_site_label_1
_geom_angle_atom_site_label_2
_geom_angle_atom_site_label_3
_geom_angle
C3 O1 C2 115.98(14)
C12 N1 C5 117.12(11)
C12 N1 H1 105.4(12)
C5 N1 H1 103.2(12)
C20 N2 C4 125.40(12)
C20 N2 H2 116.9(12)
C4 N2 H2 117.7(12)
C2 C1 H1A 109.5
C2 C1 H1B 109.5
H1A C1 H1B 109.5
C2 C1 H1C 109.5
H1A C1 H1C 109.5
H1B C1 H1C 109.5
O1 C2 C1 108.45(18)
O1 C2 H2A 110.0
C1 C2 H2A 110.0
O1 C2 H2B 110.0
C1 C2 H2B 110.0
H2A C2 H2B 108.4
O2 C3 O1 125.40(14)
O2 C3 C4 123.26(15)
O1 C3 C4 111.28(13)
N2 C4 C3 107.04(11)
N2 C4 C5 112.95(12)
C3 C4 C5 108.33(12)
N2 C4 H4 109.5
C3 C4 H4 109.5
C5 C4 H4 109.5
N1 C5 C6 108.35(11)
N1 C5 C4 110.42(12)
C6 C5 C4 110.90(12)
N1 C5 H5 109.0
C6 C5 H5 109.0
C4 C5 H5 109.0
C7 C6 C11 118.05(16)
C7 C6 C5 121.24(15)
C11 C6 C5 120.60(15)
C8 C7 C6 120.29(19)
C8 C7 H7 119.9
C6 C7 H7 119.9
C9 C8 C7 120.7(2)
C9 C8 H8 119.6
C7 C8 H8 119.6
C10 C9 C8 119.57(19)
C10 C9 H9 120.2
C8 C9 H9 120.2
C9 C10 C11 120.5(2)
C9 C10 H10 119.8
C11 C10 H10 119.8
C10 C11 C6 120.86(19)
C10 C11 H11 119.6
C6 C11 H11 119.6
N1 C12 C13 109.03(11)
N1 C12 C19 111.03(12)
C13 C12 C19 110.09(11)
N1 C12 H12 108.9
C13 C12 H12 108.9
C19 C12 H12 108.9
C18 C13 C14 118.12(13)
C18 C13 C12 119.56(13)
C14 C13 C12 122.33(13)
C13 C14 C15 120.77(15)
C13 C14 H14 119.6
C15 C14 H14 119.6
C16 C15 C14 120.35(16)
C16 C15 H15 119.8
C14 C15 H15 119.8
C17 C16 C15 119.46(15)
C17 C16 H16 120.3
C15 C16 H16 120.3
C16 C17 C18 120.59(16)
C16 C17 H17 119.7
C18 C17 H17 119.7
C13 C18 C17 120.70(15)
C13 C18 H18 119.7
C17 C18 H18 119.7
C20 C19 C12 114.10(12)
C20 C19 H19A 108.7
C12 C19 H19A 108.7
C20 C19 H19B 108.7
C12 C19 H19B 108.7
H19A C19 H19B 107.6
O3 C20 N2 121.37(13)
O3 C20 C19 120.51(13)
N2 C20 C19 118.12(13)
C23 O4 C22 116.14(13)
C25 N3 C32 116.90(11)
C25 N3 H3 106.1(12)
C32 N3 H3 104.6(12)
C40 N4 C24 125.62(11)
C40 N4 H4A 114.4(12)
C24 N4 H4A 119.4(12)
C22 C21 H21A 109.5
C22 C21 H21B 109.5
H21A C21 H21B 109.5
C22 C21 H21C 109.5
H21A C21 H21C 109.5
H21B C21 H21C 109.5
O4 C22 C21 112.10(18)
O4 C22 H22A 109.2
C21 C22 H22A 109.2
O4 C22 H22B 109.2
C21 C22 H22B 109.2
H22A C22 H22B 107.9
O5 C23 O4 124.41(14)
O5 C23 C24 124.07(13)
O4 C23 C24 111.37(13)
N4 C24 C23 110.14(11)
N4 C24 C25 113.96(12)
C23 C24 C25 109.29(12)
N4 C24 H24 107.7
C23 C24 H24 107.7
C25 C24 H24 107.7
N3 C25 C26 108.37(11)
N3 C25 C24 109.46(11)
C26 C25 C24 110.26(12)
N3 C25 H25 109.6
C26 C25 H25 109.6
C24 C25 H25 109.6
C31 C26 C27 118.31(14)
C31 C26 C25 120.95(13)
C27 C26 C25 120.63(13)
C28 C27 C26 119.95(16)
C28 C27 H27 120.0
C26 C27 H27 120.0
C29 C28 C27 121.13(17)
C29 C28 H28 119.4
C27 C28 H28 119.4
C28 C29 C30 119.71(16)
C28 C29 H29 120.1
C30 C29 H29 120.1
C31 C30 C29 119.30(16)
C31 C30 H30 120.4
C29 C30 H30 120.4
C30 C31 C26 121.60(15)
C30 C31 H31 119.2
C26 C31 H31 119.2
N3 C32 C33 108.08(11)
N3 C32 C39 111.54(13)
C33 C32 C39 109.35(11)
N3 C32 H32 109.3
C33 C32 H32 109.3
C39 C32 H32 109.3
C38 C33 C34 117.67(14)
C38 C33 C32 120.40(14)
C34 C33 C32 121.88(14)
C33 C34 C35 120.62(18)
C33 C34 H34 119.7
C35 C34 H34 119.7
C36 C35 C34 120.89(19)
C36 C35 H35 119.6
C34 C35 H35 119.6
C37 C36 C35 119.06(17)
C37 C36 H36 120.5
C35 C36 H36 120.5
C36 C37 C38 120.3(2)
C36 C37 H37 119.8
C38 C37 H37 119.8
C33 C38 C37 121.42(19)
C33 C38 H38 119.3
C37 C38 H38 119.3
C40 C39 C32 116.77(12)
C40 C39 H39A 108.1
C32 C39 H39A 108.1
C40 C39 H39B 108.1
C32 C39 H39B 108.1
H39A C39 H39B 107.3
O6 C40 N4 120.90(12)
O6 C40 C39 120.65(13)
N4 C40 C39 118.44(13)

loop_
_geom_bond_atom_site_label_1
_geom_bond_atom_site_label_2
_geom_bond_distance
O1 C3 1.317(2)
O1 C2 1.4566(19)
O2 C3 1.1976(19)
O3 C20 1.2283(18)
N1 C12 1.4578(19)
N1 C5 1.4637(16)
N1 H1 0.83(2)
N2 C20 1.3389(19)
N2 C4 1.4550(18)
N2 H2 0.85(2)
C1 C2 1.461(3)
C1 H1A 0.9600
C1 H1B 0.9600
C1 H1C 0.9600
C2 H2A 0.9700
C2 H2B 0.9700
C3 C4 1.5163(19)
C4 C5 1.5496(19)
C4 H4 0.9800
C5 C6 1.506(2)
C5 H5 0.9800
C6 C7 1.384(2)
C6 C11 1.385(2)
C7 C8 1.377(3)
C7 H7 0.9300
C8 C9 1.368(3)
C8 H8 0.9300
C9 C10 1.357(3)
C9 H9 0.9300
C10 C11 1.375(3)
C10 H10 0.9300
C11 H11 0.9300
C12 C13 1.5239(17)
C12 C19 1.538(2)
C12 H12 0.9800
C13 C18 1.380(2)
C13 C14 1.381(2)
C14 C15 1.3845(19)
C14 H14 0.9300
C15 C16 1.370(3)
C15 H15 0.9300
C16 C17 1.361(3)
C16 H16 0.9300
C17 C18 1.386(2)
C17 H17 0.9300
C18 H18 0.9300
C19 C20 1.5107(18)
C19 H19A 0.9700
C19 H19B 0.9700
O4 C23 1.3300(18)
O4 C22 1.456(2)
O5 C23 1.1986(19)
O6 C40 1.2306(17)
N3 C25 1.4609(17)
N3 C32 1.467(2)
N3 H3 0.84(2)
N4 C40 1.3347(19)
N4 C24 1.4538(18)
N4 H4A 0.85(2)
C21 C22 1.472(3)
C21 H21A 0.9600
C21 H21B 0.9600
C21 H21C 0.9600
C22 H22A 0.9700
C22 H22B 0.9700
C23 C24 1.506(2)
C24 C25 1.551(2)
C24 H24 0.9800
C25 C26 1.511(2)
C25 H25 0.9800
C26 C31 1.385(2)
C26 C27 1.394(2)
C27 C28 1.376(2)
C27 H27 0.9300
C28 C29 1.372(3)
C28 H28 0.9300
C29 C30 1.384(3)
C29 H29 0.9300
C30 C31 1.378(2)
C30 H30 0.9300
C31 H31 0.9300
C32 C33 1.5236(18)
C32 C39 1.529(2)
C32 H32 0.9800
C33 C38 1.360(3)
C33 C34 1.375(2)
C34 C35 1.393(2)
C34 H34 0.9300
C35 C36 1.357(3)
C35 H35 0.9300
C36 C37 1.350(3)
C36 H36 0.9300
C37 C38 1.399(2)
C37 H37 0.9300
C38 H38 0.9300
C39 C40 1.5162(17)
C39 H39A 0.9700
C39 H39B 0.9700

loop_
_geom_hbond_atom_site_label_D
_geom_hbond_atom_site_label_H
_geom_hbond_atom_site_label_A
_geom_hbond_site_symmetry_A
_geom_hbond_distance_DH
_geom_hbond_distance_HA
_geom_hbond_distance_DA
_geom_hbond_angle_DHA
N2 H2 O2 . 0.85(2) 2.45(2) 2.776(2) 104
N2 H2 O6 1_554 0.85(2) 2.26(2) 3.0910(10) 170
N4 H4A O3 1_556 0.85(2) 2.14(2) 2.9830(10) 169
C2 H2B O2 2_655 0.97 2.53 3.233(2) 130
C39 H39A O5 2_567 0.97 2.48 3.355(2) 150
C9 H9 Cg1 2_656 0.93 2.89 3.735(3) 152
C16 H16 Cg2 1_645 0.93 2.91 3.7120(10) 146
